data_4325243
loop_
_publ_author_name
'Ren\'e T. Boer\'e'
'Tracey L. Roemmele'
'Xin Yu'

_publ_contact_author_address
;
Department of Chemistry and Biochemistry
University of Lethbridge
Lethbridge, AB Canada
T1K 3M4
;
_publ_contact_author_email boere@uleth.ca
_publ_contact_author_fax +1-403-329-2057
_publ_contact_author_name 'R.T. Boer\'e'
_publ_contact_author_phone +1-403-329-2045
_publ_section_title
;
 Unsymmetrical 1\l3-1,2,4,6-Thiatriazinyls with Aryl and Trifluoromethyl
 Substituents: Synthesis, Crystal Structures, EPR Spectroscopy, and
 Voltammetry
;
_journal_name_full 'Inorganic Chemistry'
_journal_page_first 5123
_journal_page_last 5136
_journal_paper_doi 10.1021/ic2003996
_journal_volume 50
_journal_year 2011
_chemical_formula_moiety 'C8 H10 N2 O'
_chemical_formula_sum 'C8 H10 N2 O'
_chemical_formula_weight 150.18
_chemical_name_common 4-Methoxybenzamidine
_chemical_name_systematic N,N,N'-4-Methoxybenzamidine
_space_group_IT_number 2
_symmetry_cell_setting triclinic
_symmetry_Int_Tables_number 2
_symmetry_space_group_name_Hall '-P 1'
_symmetry_space_group_name_H-M 'P -1'
_atom_sites_solution_hydrogens geom
_atom_sites_solution_primary direct
_atom_sites_solution_secondary difmap
_audit_creation_method SHELXL-97
_cell_angle_alpha 86.58(2)
_cell_angle_beta 87.40(2)
_cell_angle_gamma 79.77(2)
_cell_formula_units_Z 4
_cell_length_a 5.005(10)
_cell_length_b 10.15(2)
_cell_length_c 15.54(3)
_cell_measurement_reflns_used 3481
_cell_measurement_temperature 173(2)
_cell_measurement_theta_max 27.72
_cell_measurement_theta_min 2.37
_cell_volume 775(3)
_computing_cell_refinement 'SAINT-Plus (Bruker, 2006)'
_computing_data_collection 'APEX2 (Bruker, 2006)'
_computing_data_reduction SAINT-Plus
_computing_molecular_graphics 'Mercury (Macrae <i>et al.</i>, 2006)'
_computing_publication_material 'publCIF (Westrip, 2007)'
_computing_structure_refinement 'SHELXTL (Sheldrick, 2008)'
_computing_structure_solution 'SHELXS (Sheldrick, 2008)'
_diffrn_ambient_pressure 101
_diffrn_ambient_temperature 173(2)
_diffrn_measured_fraction_theta_full 0.997
_diffrn_measured_fraction_theta_max 0.965
_diffrn_measurement_device_type
;
Bruker ApexII CCD area detector diffractometer
;
_diffrn_measurement_method 'phi and omega scans'
_diffrn_radiation_monochromator graphite
_diffrn_radiation_probe x-ray
_diffrn_radiation_type MoK\a
_diffrn_radiation_wavelength 0.71073
_diffrn_reflns_av_R_equivalents 0.0528
_diffrn_reflns_av_sigmaI/netI 0.0551
_diffrn_reflns_limit_h_max 6
_diffrn_reflns_limit_h_min -6
_diffrn_reflns_limit_k_max 13
_diffrn_reflns_limit_k_min -13
_diffrn_reflns_limit_l_max 20
_diffrn_reflns_limit_l_min -20
_diffrn_reflns_number 8956
_diffrn_reflns_theta_full 25.25
_diffrn_reflns_theta_max 27.89
_diffrn_reflns_theta_min 2.04
_diffrn_source 'fine-focus sealed tube'
_diffrn_source_type 'Bruker D8'
_exptl_absorpt_coefficient_mu 0.088
_exptl_absorpt_correction_T_max 0.9896
_exptl_absorpt_correction_T_min 0.9784
_exptl_absorpt_correction_type multi-scan
_exptl_absorpt_process_details
; 
SADABS (Sheldrick, 2004)
;
_exptl_crystal_colour colourless
_exptl_crystal_density_diffrn 1.287
_exptl_crystal_description prism
_exptl_crystal_F_000 320
_exptl_crystal_recrystallization_method sublimation
_exptl_crystal_size_max 0.25
_exptl_crystal_size_mid 0.15
_exptl_crystal_size_min 0.12
_refine_diff_density_max 0.180
_refine_diff_density_min -0.159
_refine_diff_density_rms 0.034
_refine_ls_goodness_of_fit_ref 0.978
_refine_ls_hydrogen_treatment mixed
_refine_ls_matrix_type full
_refine_ls_number_parameters 219
_refine_ls_number_reflns 3580
_refine_ls_number_restraints 6
_refine_ls_restrained_S_all 0.984
_refine_ls_R_factor_all 0.0695
_refine_ls_R_factor_gt 0.0410
_refine_ls_shift/su_max 0.000
_refine_ls_shift/su_mean 0.000
_refine_ls_structure_factor_coef Fsqd
_refine_ls_weighting_details 'calc w=1/[\s^2^(Fo^2^)+(0.0468P)^2^+0.0000P] where P=(Fo^2^+2Fc^2^)/3'
_refine_ls_weighting_scheme calc
_refine_ls_wR_factor_gt 0.0959
_refine_ls_wR_factor_ref 0.1053
_reflns_number_gt 2387
_reflns_number_total 3580
_reflns_threshold_expression >2sigma(I)
_cod_data_source_file ic2003996_si_001_01.cif
_cod_data_source_block 1a_{p-CH3OC6H4C(NH)NH2}
_cod_original_sg_symbol_Hall -P1
_cod_database_code 4325243

loop_
_symmetry_equiv_pos_as_xyz
'x, y, z'
'-x, -y, -z'

loop_
_atom_site_label
_atom_site_type_symbol
_atom_site_fract_x
_atom_site_fract_y
_atom_site_fract_z
_atom_site_U_iso_or_equiv
_atom_site_adp_type
_atom_site_occupancy
_atom_site_symmetry_multiplicity
_atom_site_calc_flag
_atom_site_refinement_flags
O1 O -0.0132(2) 0.09217(10) 0.89674(6) 0.0466(3) Uani 1 1 d .
N1 N 0.2065(2) 0.49546(12) 0.58176(9) 0.0388(3) Uani 1 1 d D
H1A H 0.031(3) 0.4917(14) 0.5935(9) 0.047 Uiso 1 1 d D
H1B H 0.259(3) 0.5361(14) 0.5302(8) 0.047 Uiso 1 1 d D
N2 N 0.6371(2) 0.37488(12) 0.58797(8) 0.0379(3) Uani 1 1 d D
H2 H 0.738(3) 0.3144(13) 0.6191(9) 0.045 Uiso 1 1 d D
C1 C 0.3896(3) 0.39565(13) 0.61879(9) 0.0316(3) Uani 1 1 d .
C2 C 0.2845(3) 0.31938(13) 0.69403(8) 0.0293(3) Uani 1 1 d .
C3 C 0.0696(3) 0.37791(13) 0.74673(9) 0.0346(3) Uani 1 1 d .
H3 H -0.0077 0.4694 0.7354 0.041 Uiso 1 1 calc R
C7 C 0.3965(3) 0.18483(13) 0.71303(9) 0.0333(3) Uani 1 1 d .
H7 H 0.5455 0.1425 0.6787 0.040 Uiso 1 1 calc R
C4 C -0.0356(3) 0.30715(14) 0.81538(9) 0.0366(3) Uani 1 1 d .
H4 H -0.1817 0.3499 0.8506 0.044 Uiso 1 1 calc R
C6 C 0.2938(3) 0.11300(14) 0.78069(9) 0.0372(3) Uani 1 1 d .
H6 H 0.3724 0.0218 0.7926 0.045 Uiso 1 1 calc R
C5 C 0.0751(3) 0.17307(14) 0.83192(9) 0.0340(3) Uani 1 1 d .
C8 C -0.2373(3) 0.14965(17) 0.95101(10) 0.0505(4) Uani 1 1 d .
H8A H -0.1896 0.2254 0.9796 0.076 Uiso 1 1 calc R
H8B H -0.2794 0.0818 0.9946 0.076 Uiso 1 1 calc R
H8C H -0.3963 0.1811 0.9159 0.076 Uiso 1 1 calc R
O11 O 0.1522(2) 0.09833(10) 0.42064(7) 0.0503(3) Uani 1 1 d .
N11 N 0.2649(3) 0.37988(14) 0.04553(9) 0.0460(3) Uani 1 1 d D
H11B H 0.300(3) 0.4344(14) -0.0029(9) 0.055 Uiso 1 1 d D
H11A H 0.088(3) 0.3728(16) 0.0597(10) 0.055 Uiso 1 1 d D
N12 N 0.6514(2) 0.42262(14) 0.09952(9) 0.0419(3) Uani 1 1 d D
H12 H 0.735(3) 0.4080(16) 0.1409(9) 0.050 Uiso 1 1 d D
C11 C 0.4358(3) 0.37137(13) 0.11140(10) 0.0363(3) Uani 1 1 d .
C12 C 0.3630(3) 0.29875(13) 0.19277(10) 0.0339(3) Uani 1 1 d .
C13 C 0.4628(3) 0.32588(14) 0.27061(10) 0.0415(4) Uani 1 1 d .
H13 H 0.5804 0.3898 0.2705 0.050 Uiso 1 1 calc R
C17 C 0.1938(3) 0.20224(13) 0.19483(10) 0.0370(3) Uani 1 1 d .
H17 H 0.1233 0.1809 0.1427 0.044 Uiso 1 1 calc R
C14 C 0.3968(3) 0.26325(14) 0.34818(11) 0.0416(4) Uani 1 1 d .
H14 H 0.4658 0.2850 0.4005 0.050 Uiso 1 1 calc R
C16 C 0.1285(3) 0.13802(14) 0.27137(10) 0.0390(4) Uani 1 1 d .
H16 H 0.0141 0.0726 0.2715 0.047 Uiso 1 1 calc R
C15 C 0.2286(3) 0.16818(13) 0.34856(10) 0.0382(4) Uani 1 1 d .
C18 C 0.2214(4) 0.13819(17) 0.50249(11) 0.0569(5) Uani 1 1 d .
H18A H 0.4193 0.1279 0.5051 0.085 Uiso 1 1 calc R
H18B H 0.1526 0.0818 0.5487 0.085 Uiso 1 1 calc R
H18C H 0.1395 0.2322 0.5097 0.085 Uiso 1 1 calc R

loop_
_atom_site_aniso_label
_atom_site_aniso_U_11
_atom_site_aniso_U_22
_atom_site_aniso_U_33
_atom_site_aniso_U_23
_atom_site_aniso_U_13
_atom_site_aniso_U_12
O1 0.0503(7) 0.0458(6) 0.0418(6) 0.0041(5) 0.0063(5) -0.0075(5)
N1 0.0267(6) 0.0408(7) 0.0475(8) 0.0089(6) -0.0031(6) -0.0050(5)
N2 0.0251(6) 0.0416(7) 0.0459(8) 0.0069(6) -0.0039(5) -0.0051(5)
C1 0.0268(7) 0.0312(7) 0.0382(8) -0.0038(6) -0.0059(6) -0.0070(6)
C2 0.0243(7) 0.0321(7) 0.0328(8) -0.0036(6) -0.0062(6) -0.0061(5)
C3 0.0307(7) 0.0295(7) 0.0424(9) -0.0040(6) -0.0028(6) -0.0012(6)
C7 0.0283(7) 0.0343(7) 0.0356(8) -0.0041(6) -0.0009(6) 0.0001(6)
C4 0.0314(8) 0.0386(8) 0.0389(8) -0.0083(7) 0.0018(6) -0.0025(6)
C6 0.0372(8) 0.0312(7) 0.0412(9) -0.0008(6) -0.0047(7) -0.0003(6)
C5 0.0356(8) 0.0377(8) 0.0300(8) -0.0022(6) -0.0041(6) -0.0095(6)
C8 0.0486(10) 0.0664(11) 0.0375(9) -0.0007(8) 0.0058(7) -0.0157(8)
O11 0.0627(8) 0.0463(6) 0.0462(7) -0.0044(5) -0.0007(5) -0.0211(6)
N11 0.0328(7) 0.0545(8) 0.0527(9) 0.0033(7) -0.0043(6) -0.0145(6)
N12 0.0234(6) 0.0556(8) 0.0470(8) 0.0072(7) -0.0035(5) -0.0104(6)
C11 0.0230(7) 0.0328(7) 0.0514(9) -0.0047(7) -0.0005(6) 0.0003(6)
C12 0.0202(7) 0.0269(7) 0.0529(9) -0.0051(6) -0.0013(6) 0.0014(5)
C13 0.0305(8) 0.0350(8) 0.0613(11) -0.0059(7) -0.0056(7) -0.0100(6)
C17 0.0299(7) 0.0309(7) 0.0504(9) -0.0071(7) -0.0051(7) -0.0031(6)
C14 0.0390(8) 0.0359(8) 0.0518(10) -0.0075(7) -0.0073(7) -0.0085(7)
C16 0.0342(8) 0.0294(7) 0.0549(10) -0.0049(7) -0.0015(7) -0.0090(6)
C15 0.0357(8) 0.0293(7) 0.0488(10) -0.0055(7) 0.0012(7) -0.0025(6)
C18 0.0733(12) 0.0533(10) 0.0467(10) -0.0087(8) 0.0013(9) -0.0173(9)

loop_
_atom_type_symbol
_atom_type_description
_atom_type_scat_dispersion_real
_atom_type_scat_dispersion_imag
_atom_type_scat_source
C C 0.0033 0.0016 'International Tables Vol C Tables 4.2.6.8 and 6.1.1.4'
H H 0.0000 0.0000 'International Tables Vol C Tables 4.2.6.8 and 6.1.1.4'
N N 0.0061 0.0033 'International Tables Vol C Tables 4.2.6.8 and 6.1.1.4'
O O 0.0106 0.0060 'International Tables Vol C Tables 4.2.6.8 and 6.1.1.4'

loop_
_exptl_crystal_face_index_h
_exptl_crystal_face_index_k
_exptl_crystal_face_index_l
_exptl_crystal_face_perp_dist
0.00 1.00 -1.00 0.0500
0.00 -1.00 1.00 0.0700
-1.00 -1.00 1.00 0.1000
1.00 1.00 -1.00 0.0800
-1.00 1.00 1.00 0.1000
-2.00 -2.00 1.00 0.1000
2.00 -1.00 -1.00 0.0900
2.00 -2.00 -1.00 0.0900
1.00 2.00 0.00 0.0800
-1.00 -2.00 0.00 0.1100
-2.00 -1.00 0.00 0.1200
0.00 -1.00 0.00 0.0600
0.00 1.00 0.00 0.0300
-2.00 -2.00 -1.00 0.1200
2.00 -1.00 2.00 0.1000
0.00 0.00 -1.00 0.0700
0.00 0.00 1.00 0.0700

loop_
_geom_angle_atom_site_label_1
_geom_angle_atom_site_label_2
_geom_angle_atom_site_label_3
_geom_angle
C5 O1 C8 117.65(16)
C1 N1 H1A 116.2(10)
C1 N1 H1B 117.5(10)
H1A N1 H1B 120.1(14)
C1 N2 H2 110.7(11)
N2 C1 N1 118.92(16)
N2 C1 C2 125.29(13)
N1 C1 C2 115.78(16)
C3 C2 C7 117.60(14)
C3 C2 C1 121.50(16)
C7 C2 C1 120.88(14)
C4 C3 C2 122.18(16)
C4 C3 H3 118.9
C2 C3 H3 118.9
C6 C7 C2 120.95(15)
C6 C7 H7 119.5
C2 C7 H7 119.5
C3 C4 C5 119.19(15)
C3 C4 H4 120.4
C5 C4 H4 120.4
C7 C6 C5 120.51(17)
C7 C6 H6 119.7
C5 C6 H6 119.7
O1 C5 C4 124.74(15)
O1 C5 C6 115.72(16)
C4 C5 C6 119.54(15)
O1 C8 H8A 109.5
O1 C8 H8B 109.5
H8A C8 H8B 109.5
O1 C8 H8C 109.5
H8A C8 H8C 109.5
H8B C8 H8C 109.5
C15 O11 C18 117.49(17)
C11 N11 H11B 116.6(10)
C11 N11 H11A 117.0(10)
H11B N11 H11A 118.5(15)
C11 N12 H12 108.6(13)
N12 C11 N11 118.54(17)
N12 C11 C12 124.24(15)
N11 C11 C12 117.19(17)
C13 C12 C17 117.43(15)
C13 C12 C11 120.10(17)
C17 C12 C11 122.47(15)
C14 C13 C12 122.37(18)
C14 C13 H13 118.8
C12 C13 H13 118.8
C16 C17 C12 120.92(16)
C16 C17 H17 119.5
C12 C17 H17 119.5
C13 C14 C15 119.12(16)
C13 C14 H14 120.4
C15 C14 H14 120.4
C17 C16 C15 120.49(18)
C17 C16 H16 119.8
C15 C16 H16 119.8
O11 C15 C14 124.59(16)
O11 C15 C16 115.73(18)
C14 C15 C16 119.67(16)
O11 C18 H18A 109.5
O11 C18 H18B 109.5
H18A C18 H18B 109.5
O11 C18 H18C 109.5
H18A C18 H18C 109.5
H18B C18 H18C 109.5

loop_
_geom_bond_atom_site_label_1
_geom_bond_atom_site_label_2
_geom_bond_distance
O1 C5 1.369(2)
O1 C8 1.432(3)
N1 C1 1.359(2)
N1 H1A 0.897(12)
N1 H1B 0.927(12)
N2 C1 1.294(3)
N2 H2 0.861(12)
C1 C2 1.491(3)
C2 C3 1.390(3)
C2 C7 1.400(3)
C3 C4 1.387(3)
C3 H3 0.9500
C7 C6 1.376(3)
C7 H7 0.9500
C4 C5 1.389(3)
C4 H4 0.9500
C6 C5 1.395(3)
C6 H6 0.9500
C8 H8A 0.9800
C8 H8B 0.9800
C8 H8C 0.9800
O11 C15 1.366(3)
O11 C18 1.433(3)
N11 C11 1.353(3)
N11 H11B 0.937(13)
N11 H11A 0.919(13)
N12 C11 1.280(3)
N12 H12 0.777(13)
C11 C12 1.489(3)
C12 C13 1.390(3)
C12 C17 1.402(3)
C13 C14 1.383(3)
C13 H13 0.9500
C17 C16 1.376(3)
C17 H17 0.9500
C14 C15 1.388(3)
C14 H14 0.9500
C16 C15 1.392(3)
C16 H16 0.9500
C18 H18A 0.9800
C18 H18B 0.9800
C18 H18C 0.9800

loop_
_geom_hbond_atom_site_label_D
_geom_hbond_atom_site_label_H
_geom_hbond_atom_site_label_A
_geom_hbond_distance_DH
_geom_hbond_distance_HA
_geom_hbond_distance_DA
_geom_hbond_angle_DHA
_geom_hbond_site_symmetry_A
N11 H11A N12 0.919(13) 2.220(14) 3.107(6) 162.3(14) 1_455
N1 H1A N2 0.897(12) 2.480(14) 3.291(6) 150.5(12) 1_455

loop_
_geom_torsion_atom_site_label_1
_geom_torsion_atom_site_label_2
_geom_torsion_atom_site_label_3
_geom_torsion_atom_site_label_4
_geom_torsion
N2 C1 C2 C3 150.96(14)
N1 C1 C2 C3 -28.16(18)
N2 C1 C2 C7 -30.3(2)
N1 C1 C2 C7 150.61(13)
C7 C2 C3 C4 -0.8(2)
C1 C2 C3 C4 178.04(12)
C3 C2 C7 C6 1.0(2)
C1 C2 C7 C6 -177.79(12)
C2 C3 C4 C5 -0.5(2)
C2 C7 C6 C5 0.0(2)
C8 O1 C5 C4 0.5(2)
C8 O1 C5 C6 179.99(13)
C3 C4 C5 O1 -179.00(13)
C3 C4 C5 C6 1.5(2)
C7 C6 C5 O1 179.20(12)
C7 C6 C5 C4 -1.3(2)
N12 C11 C12 C13 25.5(2)
N11 C11 C12 C13 -156.37(13)
N12 C11 C12 C17 -154.77(14)
N11 C11 C12 C17 23.40(19)
C17 C12 C13 C14 -1.1(2)
C11 C12 C13 C14 178.65(12)
C13 C12 C17 C16 0.45(19)
C11 C12 C17 C16 -179.32(12)
C12 C13 C14 C15 1.1(2)
C12 C17 C16 C15 0.3(2)
C18 O11 C15 C14 8.5(2)
C18 O11 C15 C16 -172.15(13)
C13 C14 C15 O11 179.05(13)
C13 C14 C15 C16 -0.3(2)
C17 C16 C15 O11 -179.75(12)
C17 C16 C15 C14 -0.4(2)
